data_7124472
loop_
_publ_author_name
'Ramos, Alberto'
'Anti\~nolo, Antonio'
'Carrillo-Hermosilla, Fernando'
'Fern\'andez-Gal\'an, Rafael'
'Rodr\'iguez-Di\'eguez, Antonio'
'Garc\'ia-Viv\'o, Daniel'

_publ_section_title
;
 Carbodiimides as catalysts for the reduction of CO<sub>2</sub> with
 boranes.
;
_journal_issue 37
_journal_name_full 'Chemical communications (Cambridge, England)'
_journal_page_first 4700
_journal_page_last 4703
_journal_paper_doi 10.1039/c8cc02139b
_journal_volume 54
_journal_year 2018
_chemical_formula_sum 'C14 H34 B2 N4'
_chemical_formula_weight 280.07
_space_group_crystal_system orthorhombic
_space_group_IT_number 33
_space_group_name_Hall 'P 2c -2n'
_space_group_name_H-M_alt 'P n a 21'
_symmetry_space_group_name_Hall 'P 2c -2n'
_symmetry_space_group_name_H-M 'P n a 21'
_atom_sites_solution_hydrogens mixed
_audit_creation_method SHELXL-2014
_audit_update_record
;
2018-03-13 deposited with the CCDC.
2018-04-13 downloaded from the CCDC.
;
_cell_angle_alpha 90
_cell_angle_beta 90.000(3)
_cell_angle_gamma 90
_cell_formula_units_Z 4
_cell_length_a 20.751(3)
_cell_length_b 14.369(3)
_cell_length_c 5.958(2)
_cell_measurement_reflns_used 7631
_cell_measurement_temperature 100(2)
_cell_measurement_theta_max 28.64
_cell_measurement_theta_min 2.42
_cell_volume 1776.5(7)
_computing_cell_refinement 'Bruker Apex II'
_computing_data_collection 'Bruker ApexII'
_computing_data_reduction 'Bruker Apex II'
_computing_publication_material 'SHELXL-2014 (Sheldrick, 2014)'
_computing_structure_refinement 'SHELXL-2014 (Sheldrick, 2014)'
_computing_structure_solution 'SHELXL-2014 (Sheldrick, 2014)'
_diffrn_ambient_temperature 100(2)
_diffrn_measured_fraction_theta_full 0.998
_diffrn_measured_fraction_theta_max 0.990
_diffrn_measurement_device_type 'Bruker D8 Venture'
_diffrn_measurement_method 'Phi and Omega Scans'
_diffrn_radiation_type MoK\a
_diffrn_radiation_wavelength 0.71069
_diffrn_reflns_av_R_equivalents 0.0448
_diffrn_reflns_av_unetI/netI 0.0411
_diffrn_reflns_Laue_measured_fraction_full 0.998
_diffrn_reflns_Laue_measured_fraction_max 0.990
_diffrn_reflns_limit_h_max 27
_diffrn_reflns_limit_h_min -27
_diffrn_reflns_limit_k_max 19
_diffrn_reflns_limit_k_min -19
_diffrn_reflns_limit_l_max 8
_diffrn_reflns_limit_l_min -7
_diffrn_reflns_number 16409
_diffrn_reflns_point_group_measured_fraction_full 0.999
_diffrn_reflns_point_group_measured_fraction_max 0.987
_diffrn_reflns_theta_full 25.240
_diffrn_reflns_theta_max 28.768
_diffrn_reflns_theta_min 2.421
_diffrn_source 'fine-focus sealed tube'
_exptl_absorpt_coefficient_mu 0.062
_exptl_absorpt_correction_T_max 0.746
_exptl_absorpt_correction_T_min 0.632
_exptl_absorpt_correction_type empirical
_exptl_absorpt_process_details 'Bruker SADABS (Bruker, 1999)'
_exptl_crystal_colour white
_exptl_crystal_density_diffrn 1.047
_exptl_crystal_description Prismatic
_exptl_crystal_F_000 624
_exptl_crystal_size_max 0.20
_exptl_crystal_size_mid 0.20
_exptl_crystal_size_min 0.12
_refine_diff_density_max 0.194
_refine_diff_density_min -0.276
_refine_diff_density_rms 0.048
_refine_ls_abs_structure_details
;
 Flack x determined using 1683 quotients [(I+)-(I-)]/[(I+)+(I-)]
 (Parsons, Flack and Wagner, Acta Cryst. B69 (2013) 249-259).
;
_refine_ls_abs_structure_Flack 2.7(8)
_refine_ls_extinction_method none
_refine_ls_goodness_of_fit_ref 1.055
_refine_ls_hydrogen_treatment mixed
_refine_ls_matrix_type full
_refine_ls_number_parameters 201
_refine_ls_number_reflns 4544
_refine_ls_number_restraints 1
_refine_ls_restrained_S_all 1.055
_refine_ls_R_factor_all 0.0481
_refine_ls_R_factor_gt 0.0396
_refine_ls_shift/su_max 0.000
_refine_ls_shift/su_mean 0.000
_refine_ls_structure_factor_coef Fsqd
_refine_ls_weighting_details 'w=1/[\s^2^(Fo^2^)+(0.0518P)^2^+0.1818P] where P=(Fo^2^+2Fc^2^)/3'
_refine_ls_weighting_scheme calc
_refine_ls_wR_factor_gt 0.0926
_refine_ls_wR_factor_ref 0.0973
_reflns_Friedel_coverage 0.824
_reflns_Friedel_fraction_full 0.999
_reflns_Friedel_fraction_max 0.983
_reflns_number_gt 4077
_reflns_number_total 4544
_reflns_threshold_expression 'I > 2\s(I)'
_cod_data_source_file c8cc02139b2.cif
_cod_data_source_block Compound5
_cod_depositor_comments
;
The following automatic conversions were performed:

'_exptl_absorpt_correction_type' value 'Empirical' changed to
'empirical' according to
/home/data/users/saulius/crontab/automatic-downloads/current/RSC/lib/dictionaries/cif_core.dic
dictionary named 'cif_core.dic' version 2.4.2 from 2011-04-26.

Automatic conversion script
Id: cif_fix_values 5376 2017-05-30 11:51:03Z andrius 
;
_cod_original_cell_volume 1776.5(8)
_cod_database_code 7124472
_shelx_space_group_comment
;
The symmetry employed for this shelxl refinement is uniquely defined
by the following loop, which should always be used as a source of
symmetry information in preference to the above space-group names.
They are only intended as comments.
;
_shelxl_version_number 2014-3

loop_
_space_group_symop_operation_xyz
'x, y, z'
'-x, -y, z+1/2'
'-x+1/2, y+1/2, z+1/2'
'x+1/2, -y+1/2, z'

loop_
_atom_site_label
_atom_site_type_symbol
_atom_site_fract_x
_atom_site_fract_y
_atom_site_fract_z
_atom_site_U_iso_or_equiv
_atom_site_adp_type
_atom_site_occupancy
_atom_site_site_symmetry_order
_atom_site_calc_flag
_atom_site_refinement_flags_posn
_atom_site_refinement_flags_adp
C1 C 0.85488(8) 0.21054(11) 0.2602(3) 0.0130(3) Uani 1 1 d . .
C2 C 0.81186(8) 0.36581(11) 0.2784(3) 0.0156(3) Uani 1 1 d . .
H2A H 0.8151 0.3731 0.4399 0.019 Uiso 1 1 calc R U
H2B H 0.7745 0.4005 0.2274 0.019 Uiso 1 1 calc R U
C3 C 0.75223(8) 0.24207(12) 0.0628(3) 0.0158(3) Uani 1 1 d . .
H3 H 0.7542 0.1746 0.0403 0.019 Uiso 1 1 calc R U
C4 C 0.76368(10) 0.28816(13) -0.1639(3) 0.0212(4) Uani 1 1 d . .
H4A H 0.7592 0.3544 -0.1489 0.032 Uiso 1 1 d R U
H4B H 0.7327 0.2655 -0.2703 0.032 Uiso 1 1 d R U
H4C H 0.8063 0.2737 -0.2155 0.032 Uiso 1 1 d R U
C5 C 0.68602(9) 0.26502(13) 0.1581(4) 0.0226(4) Uani 1 1 d . .
H5A H 0.6811 0.2357 0.3019 0.034 Uiso 1 1 d R U
H5B H 0.6533 0.2426 0.0578 0.034 Uiso 1 1 d R U
H5C H 0.6819 0.3312 0.1746 0.034 Uiso 1 1 d R U
C6 C 0.89822(9) 0.06219(11) 0.1441(3) 0.0166(3) Uani 1 1 d . .
H6 H 0.9353 0.1029 0.1162 0.020 Uiso 1 1 calc R U
C7 C 0.87244(10) 0.03026(14) -0.0827(3) 0.0256(4) Uani 1 1 d . .
H7A H 0.8360 -0.0098 -0.0602 0.038 Uiso 1 1 d R U
H7B H 0.9055 -0.0030 -0.1617 0.038 Uiso 1 1 d R U
H7C H 0.8595 0.0835 -0.1691 0.038 Uiso 1 1 d R U
C8 C 0.92177(10) -0.02044(12) 0.2817(3) 0.0242(4) Uani 1 1 d . .
H8A H 0.9327 0.0000 0.4302 0.036 Uiso 1 1 d R U
H8B H 0.9591 -0.0470 0.2113 0.036 Uiso 1 1 d R U
H8C H 0.8883 -0.0664 0.2903 0.036 Uiso 1 1 d R U
C9 C 0.96316(8) 0.21074(11) 0.4383(3) 0.0148(3) Uani 1 1 d . .
H9 H 0.9492 0.1472 0.4736 0.018 Uiso 1 1 calc R U
C10 C 0.96820(10) 0.26470(13) 0.6574(3) 0.0228(4) Uani 1 1 d . .
H10A H 0.9823 0.3270 0.6268 0.034 Uiso 1 1 d R U
H10B H 0.9987 0.2346 0.7546 0.034 Uiso 1 1 d R U
H10C H 0.9268 0.2665 0.7290 0.034 Uiso 1 1 d R U
C11 C 1.02887(9) 0.20521(13) 0.3237(3) 0.0207(4) Uani 1 1 d . .
H11A H 1.0250 0.1705 0.1867 0.031 Uiso 1 1 d R U
H11B H 1.0590 0.1748 0.4216 0.031 Uiso 1 1 d R U
H11C H 1.0439 0.2669 0.2909 0.031 Uiso 1 1 d R U
C12 C 0.86534(9) 0.49674(11) 0.0744(3) 0.0164(3) Uani 1 1 d . .
H12 H 0.8228 0.5024 0.0042 0.020 Uiso 1 1 calc R U
C13 C 0.86981(11) 0.57018(12) 0.2575(4) 0.0272(4) Uani 1 1 d . .
H13A H 0.8368 0.5594 0.3673 0.041 Uiso 1 1 d R U
H13B H 0.8641 0.6308 0.1926 0.041 Uiso 1 1 d R U
H13C H 0.9113 0.5667 0.3281 0.041 Uiso 1 1 d R U
C14 C 0.91558(11) 0.51241(13) -0.1065(4) 0.0278(5) Uani 1 1 d . .
H14A H 0.9577 0.5123 -0.0401 0.042 Uiso 1 1 d R U
H14B H 0.9080 0.5713 -0.1779 0.042 Uiso 1 1 d R U
H14C H 0.9128 0.4636 -0.2160 0.042 Uiso 1 1 d R U
B1 B 0.92395(9) 0.34746(13) 0.1999(3) 0.0149(4) Uani 1 1 d . .
H1 H 0.9649 0.3684 0.1619 0.018 Uiso 1 1 d R U
B2 B 0.78498(10) 0.06743(14) 0.3475(4) 0.0181(4) Uani 1 1 d . .
N1 N 0.80398(7) 0.26752(9) 0.2229(3) 0.0143(3) Uani 1 1 d . .
N2 N 0.91331(7) 0.25424(9) 0.2934(2) 0.0139(3) Uani 1 1 d . .
N3 N 0.87007(7) 0.40250(9) 0.1712(3) 0.0142(3) Uani 1 1 d . .
N4 N 0.84785(7) 0.11841(9) 0.2585(3) 0.0145(3) Uani 1 1 d . .
H3B2 H 0.7563(11) 0.0403(16) 0.205(4) 0.028(6) Uiso 1 1 d . .
H2B2 H 0.7577(11) 0.1174(15) 0.448(4) 0.024(6) Uiso 1 1 d . .
H1B2 H 0.7996(12) 0.0095(16) 0.459(4) 0.031(6) Uiso 1 1 d . .

loop_
_atom_site_aniso_label
_atom_site_aniso_U_11
_atom_site_aniso_U_22
_atom_site_aniso_U_33
_atom_site_aniso_U_23
_atom_site_aniso_U_13
_atom_site_aniso_U_12
C1 0.0141(8) 0.0138(7) 0.0111(7) 0.0006(6) 0.0018(6) -0.0013(6)
C2 0.0161(8) 0.0114(7) 0.0194(8) -0.0012(7) 0.0023(7) -0.0004(6)
C3 0.0144(8) 0.0146(8) 0.0184(8) -0.0014(7) -0.0014(7) -0.0010(6)
C4 0.0221(9) 0.0210(9) 0.0204(9) 0.0009(7) -0.0011(7) 0.0008(7)
C5 0.0142(9) 0.0266(9) 0.0271(10) -0.0022(8) 0.0008(7) -0.0009(7)
C6 0.0198(9) 0.0118(7) 0.0180(8) -0.0011(7) 0.0033(7) 0.0018(6)
C7 0.0323(11) 0.0236(9) 0.0210(9) -0.0065(8) -0.0006(8) 0.0044(8)
C8 0.0308(10) 0.0164(8) 0.0253(10) 0.0002(8) 0.0011(8) 0.0077(7)
C9 0.0143(8) 0.0121(7) 0.0181(8) 0.0021(6) -0.0016(6) 0.0008(6)
C10 0.0231(9) 0.0236(8) 0.0218(9) -0.0024(8) -0.0056(7) 0.0019(7)
C11 0.0156(9) 0.0191(8) 0.0275(9) 0.0040(7) 0.0002(7) 0.0025(7)
C12 0.0185(9) 0.0102(7) 0.0206(8) 0.0029(7) -0.0013(7) 0.0000(6)
C13 0.0412(12) 0.0123(7) 0.0280(10) -0.0019(8) 0.0034(9) 0.0011(7)
C14 0.0392(12) 0.0170(8) 0.0271(10) 0.0065(8) 0.0103(9) 0.0023(8)
B1 0.0156(9) 0.0124(8) 0.0167(9) 0.0009(7) -0.0011(7) -0.0025(7)
B2 0.0189(10) 0.0146(8) 0.0207(10) 0.0019(8) 0.0018(8) -0.0051(7)
N1 0.0126(7) 0.0107(6) 0.0194(7) -0.0015(5) 0.0006(5) -0.0004(5)
N2 0.0140(7) 0.0105(6) 0.0173(8) 0.0008(5) -0.0004(6) -0.0001(5)
N3 0.0144(7) 0.0100(6) 0.0181(7) 0.0016(6) 0.0011(6) -0.0015(5)
N4 0.0165(7) 0.0109(6) 0.0162(7) -0.0009(6) 0.0015(6) -0.0008(5)

loop_
_atom_type_symbol
_atom_type_description
_atom_type_scat_dispersion_real
_atom_type_scat_dispersion_imag
_atom_type_scat_source
C C 0.0033 0.0016 'International Tables Vol C Tables 4.2.6.8 and 6.1.1.4'
H H 0.0000 0.0000 'International Tables Vol C Tables 4.2.6.8 and 6.1.1.4'
B B 0.0013 0.0007 'International Tables Vol C Tables 4.2.6.8 and 6.1.1.4'
N N 0.0061 0.0033 'International Tables Vol C Tables 4.2.6.8 and 6.1.1.4'

loop_
_geom_angle_atom_site_label_1
_geom_angle_atom_site_label_2
_geom_angle_atom_site_label_3
_geom_angle
N4 C1 N1 120.94(14)
N4 C1 N2 123.35(15)
N1 C1 N2 115.69(14)
N1 C2 N3 109.99(14)
N1 C3 C5 111.12(15)
N1 C3 C4 110.51(14)
C5 C3 C4 112.17(15)
N4 C6 C8 113.72(16)
N4 C6 C7 108.86(15)
C8 C6 C7 110.80(15)
N2 C9 C10 109.39(14)
N2 C9 C11 112.58(14)
C10 C9 C11 110.40(15)
N3 C12 C14 111.61(14)
N3 C12 C13 110.67(16)
C14 C12 C13 111.40(16)
N3 B1 N2 116.63(15)
C1 N1 C2 117.39(14)
C1 N1 C3 121.42(14)
C2 N1 C3 117.77(13)
C1 N2 B1 119.57(14)
C1 N2 C9 120.25(14)
B1 N2 C9 119.99(14)
B1 N3 C2 114.05(14)
B1 N3 C12 128.95(14)
C2 N3 C12 116.49(13)
C1 N4 C6 117.82(14)
C1 N4 B2 123.10(14)
C6 N4 B2 118.70(13)

loop_
_geom_bond_atom_site_label_1
_geom_bond_atom_site_label_2
_geom_bond_distance
C1 N4 1.332(2)
C1 N1 1.355(2)
C1 N2 1.380(2)
C2 N1 1.460(2)
C2 N3 1.465(2)
C3 N1 1.482(2)
C3 C5 1.523(2)
C3 C4 1.523(3)
C6 N4 1.487(2)
C6 C8 1.524(2)
C6 C7 1.524(3)
C9 N2 1.485(2)
C9 C10 1.522(3)
C9 C11 1.527(2)
C12 N3 1.475(2)
C12 C14 1.516(3)
C12 C13 1.521(3)
B1 N3 1.380(2)
B1 N2 1.467(2)
B2 N4 1.587(2)
